data_7061687
loop_
_publ_author_name
'Radiush, Ekaterina A.'
'Pritchina, Elena A.'
'Chulanova, Elena A.'
'Dmitriev, Alexey A.'
'Bagryanskaya, Irina Yu'
'Slawin, Alexandra M. Z.'
'Woollins, J. Derek'
'Gritsan, Nina P.'
'Zibarev, Andrey V.'
'Semenov, Nikolay A.'

_publ_section_title
;
 Chalcogen-bonded donor--acceptor complexes of
 5,6-dicyano[1,2,5]selenadiazolo[3,4-b]pyrazine with halide ions
;
_journal_issue 30
_journal_name_full 'New Journal of Chemistry'
_journal_page_first 14490
_journal_page_last 14501
_journal_paper_doi 10.1039/D2NJ02345H
_journal_volume 46
_journal_year 2022
_chemical_formula_moiety '2(I), 2(C6 N6 Se), 2(C8 H20 N), C4 H10 O'
_chemical_formula_sum 'C32 H50 I2 N14 O Se2'
_chemical_formula_weight 1058.58
_chemical_name_common
;
tetraethilammonium 1-iodo-5,6-dicyano[1,2,5]selenadiazolo[3,4-b]pyrazolide
;
_chemical_name_systematic
;
tetraethilammonium 1-iodo-5,6-dicyano[1,2,5]selenadiazolo[3,4-b]pyrazolide
;
_space_group_crystal_system monoclinic
_space_group_IT_number 15
_space_group_name_Hall '-C 2yc'
_space_group_name_H-M_alt 'C 1 2/c 1'
_atom_sites_solution_hydrogens geom
_audit_creation_date 2022-04-21
_audit_creation_method
;
Olex2 1.3
(compiled 2020.11.12 svn.r5f609507 for OlexSys, GUI svn.r6408)
;
_audit_update_record
;
2022-04-22 deposited with the CCDC.	2022-07-03 downloaded from the CCDC.
;
_cell_angle_alpha 90
_cell_angle_beta 112.564(2)
_cell_angle_gamma 90
_cell_formula_units_Z 4
_cell_length_a 16.8201(8)
_cell_length_b 20.0393(11)
_cell_length_c 13.7957(8)
_cell_measurement_reflns_used 9987
_cell_measurement_temperature 296.15
_cell_measurement_theta_max 25.99
_cell_measurement_theta_min 2.586
_cell_volume 4294.1(4)
_computing_cell_refinement 'SAINT V8.40A (Bruker, 2019)'
_computing_data_reduction 'SAINT V8.40A (Bruker, 2019)'
_computing_molecular_graphics 'Olex2 1.3 (Dolomanov et al., 2009)'
_computing_publication_material 'Olex2 1.3 (Dolomanov et al., 2009)'
_computing_structure_refinement 'SHELXL 2018/3 (Sheldrick, 2015)'
_computing_structure_solution 'SHELXT 2014/5 (Sheldrick, 2014)'
_diffrn_ambient_temperature 296.15
_diffrn_measured_fraction_theta_full 0.998
_diffrn_measured_fraction_theta_max 0.994
_diffrn_measurement_device_type 'Bruker APEX-II CCD'
_diffrn_measurement_method '\f and \w scans'
_diffrn_radiation_type MoK\a
_diffrn_radiation_wavelength 0.71073
_diffrn_reflns_av_R_equivalents 0.0441
_diffrn_reflns_av_unetI/netI 0.0283
_diffrn_reflns_Laue_measured_fraction_full 0.998
_diffrn_reflns_Laue_measured_fraction_max 0.994
_diffrn_reflns_limit_h_max 20
_diffrn_reflns_limit_h_min -20
_diffrn_reflns_limit_k_max 24
_diffrn_reflns_limit_k_min -24
_diffrn_reflns_limit_l_max 17
_diffrn_reflns_limit_l_min -16
_diffrn_reflns_number 23349
_diffrn_reflns_point_group_measured_fraction_full 0.998
_diffrn_reflns_point_group_measured_fraction_max 0.994
_diffrn_reflns_theta_full 25.242
_diffrn_reflns_theta_max 26.019
_diffrn_reflns_theta_min 2.033
_diffrn_source_current 30.0
_diffrn_source_power 1.35
_diffrn_source_voltage 45.0
_diffrn_standards_number 0
_exptl_absorpt_coefficient_mu 3.203
_exptl_absorpt_correction_T_max 0.7453
_exptl_absorpt_correction_T_min 0.5309
_exptl_absorpt_correction_type multi-scan
_exptl_crystal_colour black
_exptl_crystal_colour_primary black
_exptl_crystal_density_diffrn 1.637
_exptl_crystal_description Prism
_exptl_crystal_F_000 2088
_exptl_crystal_size_max 0.793
_exptl_crystal_size_mid 0.102
_exptl_crystal_size_min 0.1
_refine_diff_density_max 1.252
_refine_diff_density_min -0.853
_refine_diff_density_rms 0.109
_refine_ls_extinction_method none
_refine_ls_goodness_of_fit_ref 1.074
_refine_ls_hydrogen_treatment constr
_refine_ls_matrix_type full
_refine_ls_number_parameters 237
_refine_ls_number_reflns 4210
_refine_ls_number_restraints 0
_refine_ls_restrained_S_all 1.074
_refine_ls_R_factor_all 0.0573
_refine_ls_R_factor_gt 0.0400
_refine_ls_shift/su_max 0.001
_refine_ls_shift/su_mean 0.000
_refine_ls_structure_factor_coef Fsqd
_refine_ls_weighting_details 'w=1/[\s^2^(Fo^2^)+(0.0545P)^2^+22.2150P] where P=(Fo^2^+2Fc^2^)/3'
_refine_ls_weighting_scheme calc
_refine_ls_wR_factor_gt 0.1007
_refine_ls_wR_factor_ref 0.1183
_reflns_Friedel_coverage 0.000
_reflns_number_gt 3312
_reflns_number_total 4210
_reflns_threshold_expression 'I > 2\s(I)'
_cod_data_source_file d2nj02345h2.cif
_cod_data_source_block 1-I_Et4N
_cod_database_code 7061687
_shelx_shelxl_version_number 2018/3
_shelx_space_group_comment
;
The symmetry employed for this shelxl refinement is uniquely defined
by the following loop, which should always be used as a source of
symmetry information in preference to the above space-group names.
They are only intended as comments.
;
_shelx_estimated_absorpt_t_max 0.740
_shelx_estimated_absorpt_t_min 0.186
_olex2_refinement_description
;
1. Fixed Uiso
 At 1.2 times of:
  All C(H,H) groups
 At 1.5 times of:
  All C(H,H,H) groups
2.a Secondary CH2 refined with riding coordinates:
 C2(H2A,H2B), C3(H3A,H3B), C6(H6A,H6B), C9(H9A,H9B), C17(H17A,H17B)
2.b Idealised Me refined as rotating group:
 C1(H1A,H1B,H1C), C4(H4A,H4B,H4C), C5(H5A,H5B,H5C), C8(H8A,H8B,H8C), C16(H16A,
 H16B,H16C)
;

loop_
_space_group_symop_operation_xyz
'x, y, z'
'-x, y, -z+1/2'
'x+1/2, y+1/2, z'
'-x+1/2, y+1/2, -z+1/2'
'-x, -y, -z'
'x, -y, z-1/2'
'-x+1/2, -y+1/2, -z'
'x+1/2, -y+1/2, z-1/2'

loop_
_atom_site_label
_atom_site_type_symbol
_atom_site_fract_x
_atom_site_fract_y
_atom_site_fract_z
_atom_site_U_iso_or_equiv
_atom_site_adp_type
_atom_site_occupancy
_atom_site_site_symmetry_order
_atom_site_calc_flag
_atom_site_refinement_flags_posn
_atom_site_refinement_flags_adp
_atom_site_refinement_flags_occupancy
_atom_site_disorder_assembly
_atom_site_disorder_group
I001 I 0.500000 0.67537(2) 0.250000 0.04323(15) Uani 1 2 d S T P . .
I002 I 1.000000 0.56274(2) 0.750000 0.04740(16) Uani 1 2 d S T P . .
Se1 Se 0.84926(3) 0.69107(2) 0.67360(4) 0.03968(15) Uani 1 1 d . . . . .
N1 N 0.2173(2) 0.53325(18) 0.1420(3) 0.0354(8) Uani 1 1 d . . . . .
N2 N 0.6144(3) 0.74998(19) 0.5472(3) 0.0397(9) Uani 1 1 d . . . . .
N3 N 0.6269(3) 0.60706(19) 0.5730(3) 0.0421(9) Uani 1 1 d . . . . .
N4 N 0.7765(3) 0.62147(19) 0.6440(3) 0.0413(9) Uani 1 1 d . . . . .
N5 N 0.4149(3) 0.5688(3) 0.4877(5) 0.0758(16) Uani 1 1 d . . . . .
N6 N 0.3977(3) 0.7664(3) 0.4405(4) 0.0684(14) Uani 1 1 d . . . . .
O7 O 0.500000 0.7145(3) 0.750000 0.0802(19) Uani 1 2 d S T P . .
C1 C 0.0649(4) 0.5820(3) 0.0703(5) 0.0611(15) Uani 1 1 d . . . . .
H1A H 0.043601 0.537537 0.069666 0.092 Uiso 1 1 calc R U . . .
H1B H 0.025774 0.606460 0.011458 0.092 Uiso 1 1 calc R U . . .
H1C H 0.069847 0.603945 0.134240 0.092 Uiso 1 1 calc R U . . .
C2 C 0.1528(3) 0.5792(2) 0.0632(4) 0.0446(11) Uani 1 1 d . . . . .
H2A H 0.145246 0.564737 -0.006896 0.054 Uiso 1 1 calc R U . . .
H2B H 0.176620 0.623891 0.072840 0.054 Uiso 1 1 calc R U . . .
C3 C 0.1888(3) 0.4605(2) 0.1212(4) 0.0455(11) Uani 1 1 d . . . . .
H3A H 0.230009 0.433012 0.174988 0.055 Uiso 1 1 calc R U . . .
H3B H 0.133699 0.455826 0.127860 0.055 Uiso 1 1 calc R U . . .
C4 C 0.1801(4) 0.4341(3) 0.0154(5) 0.0633(16) Uani 1 1 d . . . . .
H4A H 0.139097 0.460613 -0.038785 0.095 Uiso 1 1 calc R U . . .
H4B H 0.160636 0.388600 0.008479 0.095 Uiso 1 1 calc R U . . .
H4C H 0.234898 0.436086 0.009100 0.095 Uiso 1 1 calc R U . . .
C5 C 0.2491(4) 0.6208(3) 0.2855(4) 0.0582(14) Uani 1 1 d . . . . .
H5A H 0.304137 0.630903 0.283077 0.087 Uiso 1 1 calc R U . . .
H5B H 0.251815 0.627266 0.355628 0.087 Uiso 1 1 calc R U . . .
H5C H 0.206235 0.649899 0.238395 0.087 Uiso 1 1 calc R U . . .
C6 C 0.2256(4) 0.5487(2) 0.2527(4) 0.0459(11) Uani 1 1 d . . . . .
H6A H 0.269332 0.519883 0.300855 0.055 Uiso 1 1 calc R U . . .
H6B H 0.171475 0.538462 0.259048 0.055 Uiso 1 1 calc R U . . .
C9 C 0.3025(3) 0.5443(3) 0.1297(4) 0.0490(12) Uani 1 1 d . . . . .
H9A H 0.318381 0.590860 0.143546 0.059 Uiso 1 1 calc R U . . .
H9B H 0.294064 0.535384 0.057237 0.059 Uiso 1 1 calc R U . . .
C8 C 0.3773(4) 0.5016(3) 0.2005(6) 0.0674(17) Uani 1 1 d . . . . .
H8A H 0.390563 0.513292 0.272523 0.101 Uiso 1 1 calc R U . . .
H8B H 0.426856 0.509332 0.183624 0.101 Uiso 1 1 calc R U . . .
H8C H 0.361620 0.455314 0.190000 0.101 Uiso 1 1 calc R U . . .
N9 N 0.7652(3) 0.75230(19) 0.6240(3) 0.0418(9) Uani 1 1 d . . . . .
C10 C 0.6924(3) 0.7184(2) 0.5902(3) 0.0358(10) Uani 1 1 d . . . . .
C11 C 0.5474(3) 0.7107(2) 0.5178(4) 0.0399(10) Uani 1 1 d . . . . .
C12 C 0.5537(3) 0.6392(2) 0.5323(4) 0.0385(10) Uani 1 1 d . . . . .
C13 C 0.6983(3) 0.6474(2) 0.6016(3) 0.0363(10) Uani 1 1 d . . . . .
C14 C 0.4756(4) 0.5997(3) 0.5049(5) 0.0527(13) Uani 1 1 d . . . . .
C15 C 0.4632(3) 0.7410(3) 0.4728(4) 0.0491(12) Uani 1 1 d . . . . .
C16 C 0.3492(6) 0.7083(4) 0.6620(7) 0.094(2) Uani 1 1 d . . . . .
H16A H 0.360457 0.678849 0.613780 0.141 Uiso 1 1 calc R U . . .
H16B H 0.298321 0.733895 0.625023 0.141 Uiso 1 1 calc R U . . .
H16C H 0.340924 0.682540 0.715999 0.141 Uiso 1 1 calc R U . . .
C17 C 0.4233(5) 0.7539(3) 0.7099(5) 0.0723(18) Uani 1 1 d . . . . .
H17A H 0.426591 0.785086 0.657743 0.087 Uiso 1 1 calc R U . . .
H17B H 0.416626 0.779192 0.766270 0.087 Uiso 1 1 calc R U . . .

loop_
_atom_site_aniso_label
_atom_site_aniso_U_11
_atom_site_aniso_U_22
_atom_site_aniso_U_33
_atom_site_aniso_U_23
_atom_site_aniso_U_13
_atom_site_aniso_U_12
I001 0.0412(3) 0.0449(3) 0.0411(3) 0.000 0.0131(2) 0.000
I002 0.0327(2) 0.0591(3) 0.0466(3) 0.000 0.0109(2) 0.000
Se1 0.0354(3) 0.0389(3) 0.0406(3) -0.00081(18) 0.0100(2) -0.00142(18)
N1 0.035(2) 0.0339(19) 0.0346(19) 0.0047(15) 0.0103(16) -0.0039(15)
N2 0.041(2) 0.035(2) 0.040(2) -0.0008(16) 0.0119(18) 0.0043(16)
N3 0.044(2) 0.037(2) 0.043(2) 0.0004(17) 0.0147(19) -0.0025(17)
N4 0.037(2) 0.037(2) 0.047(2) 0.0024(17) 0.0126(18) 0.0028(16)
N5 0.054(3) 0.075(4) 0.091(4) 0.005(3) 0.019(3) -0.019(3)
N6 0.052(3) 0.081(4) 0.071(3) 0.001(3) 0.021(3) 0.021(3)
O7 0.079(5) 0.060(4) 0.105(5) 0.000 0.040(4) 0.000
C1 0.045(3) 0.054(3) 0.072(4) -0.001(3) 0.008(3) -0.001(3)
C2 0.050(3) 0.039(3) 0.039(3) 0.008(2) 0.011(2) 0.004(2)
C3 0.047(3) 0.035(2) 0.054(3) 0.003(2) 0.019(2) -0.007(2)
C4 0.071(4) 0.052(3) 0.067(4) -0.018(3) 0.028(3) -0.015(3)
C5 0.069(4) 0.054(3) 0.044(3) -0.005(2) 0.012(3) -0.002(3)
C6 0.052(3) 0.048(3) 0.039(3) 0.005(2) 0.018(2) 0.000(2)
C9 0.051(3) 0.048(3) 0.056(3) -0.001(2) 0.030(3) -0.016(2)
C8 0.035(3) 0.077(4) 0.086(5) -0.003(3) 0.019(3) 0.000(3)
N9 0.041(2) 0.037(2) 0.044(2) -0.0024(17) 0.0118(19) -0.0023(17)
C10 0.038(2) 0.038(2) 0.031(2) -0.0023(18) 0.013(2) 0.0021(19)
C11 0.043(3) 0.041(2) 0.035(2) -0.0005(19) 0.015(2) 0.003(2)
C12 0.030(2) 0.045(3) 0.037(2) 0.000(2) 0.009(2) 0.0000(19)
C13 0.039(2) 0.036(2) 0.032(2) -0.0008(18) 0.011(2) 0.0011(19)
C14 0.043(3) 0.048(3) 0.061(3) 0.002(2) 0.013(3) -0.002(2)
C15 0.046(3) 0.051(3) 0.049(3) -0.004(2) 0.017(2) 0.006(2)
C16 0.094(6) 0.087(6) 0.097(6) -0.006(5) 0.033(5) 0.001(4)
C17 0.096(5) 0.066(4) 0.065(4) 0.004(3) 0.043(4) 0.015(4)

loop_
_atom_type_symbol
_atom_type_description
_atom_type_scat_dispersion_real
_atom_type_scat_dispersion_imag
_atom_type_scat_source
C C 0.0033 0.0016 'International Tables Vol C Tables 4.2.6.8 and 6.1.1.4'
H H 0.0000 0.0000 'International Tables Vol C Tables 4.2.6.8 and 6.1.1.4'
I I -0.4742 1.8119 'International Tables Vol C Tables 4.2.6.8 and 6.1.1.4'
N N 0.0061 0.0033 'International Tables Vol C Tables 4.2.6.8 and 6.1.1.4'
O O 0.0106 0.0060 'International Tables Vol C Tables 4.2.6.8 and 6.1.1.4'
Se Se -0.0929 2.2259 'International Tables Vol C Tables 4.2.6.8 and 6.1.1.4'

loop_
_geom_angle_atom_site_label_1
_geom_angle_atom_site_label_2
_geom_angle_atom_site_label_3
_geom_angle
_geom_angle_site_symmetry_1
_geom_angle_site_symmetry_3
_geom_angle_publ_flag
N4 Se1 N9 94.36(18) . . ?
C2 N1 C3 110.9(4) . . ?
C2 N1 C9 106.1(4) . . ?
C6 N1 C2 111.3(4) . . ?
C6 N1 C3 106.7(3) . . ?
C6 N1 C9 110.9(4) . . ?
C9 N1 C3 111.0(4) . . ?
C11 N2 C10 115.2(4) . . ?
C12 N3 C13 114.1(4) . . ?
C13 N4 Se1 105.7(3) . . ?
C17 O7 C17 113.0(7) . 2_656 ?
H1A C1 H1B 109.5 . . ?
H1A C1 H1C 109.5 . . ?
H1B C1 H1C 109.5 . . ?
C2 C1 H1A 109.5 . . ?
C2 C1 H1B 109.5 . . ?
C2 C1 H1C 109.5 . . ?
N1 C2 C1 115.0(4) . . ?
N1 C2 H2A 108.5 . . ?
N1 C2 H2B 108.5 . . ?
C1 C2 H2A 108.5 . . ?
C1 C2 H2B 108.5 . . ?
H2A C2 H2B 107.5 . . ?
N1 C3 H3A 108.5 . . ?
N1 C3 H3B 108.5 . . ?
H3A C3 H3B 107.5 . . ?
C4 C3 N1 115.2(4) . . ?
C4 C3 H3A 108.5 . . ?
C4 C3 H3B 108.5 . . ?
C3 C4 H4A 109.5 . . ?
C3 C4 H4B 109.5 . . ?
C3 C4 H4C 109.5 . . ?
H4A C4 H4B 109.5 . . ?
H4A C4 H4C 109.5 . . ?
H4B C4 H4C 109.5 . . ?
H5A C5 H5B 109.5 . . ?
H5A C5 H5C 109.5 . . ?
H5B C5 H5C 109.5 . . ?
C6 C5 H5A 109.5 . . ?
C6 C5 H5B 109.5 . . ?
C6 C5 H5C 109.5 . . ?
N1 C6 C5 114.1(4) . . ?
N1 C6 H6A 108.7 . . ?
N1 C6 H6B 108.7 . . ?
C5 C6 H6A 108.7 . . ?
C5 C6 H6B 108.7 . . ?
H6A C6 H6B 107.6 . . ?
N1 C9 H9A 108.4 . . ?
N1 C9 H9B 108.4 . . ?
N1 C9 C8 115.3(4) . . ?
H9A C9 H9B 107.5 . . ?
C8 C9 H9A 108.4 . . ?
C8 C9 H9B 108.4 . . ?
C9 C8 H8A 109.5 . . ?
C9 C8 H8B 109.5 . . ?
C9 C8 H8C 109.5 . . ?
H8A C8 H8B 109.5 . . ?
H8A C8 H8C 109.5 . . ?
H8B C8 H8C 109.5 . . ?
C10 N9 Se1 105.7(3) . . ?
N2 C10 C13 121.4(4) . . ?
N9 C10 N2 121.4(4) . . ?
N9 C10 C13 117.2(4) . . ?
N2 C11 C12 123.1(4) . . ?
N2 C11 C15 117.9(4) . . ?
C15 C11 C12 119.0(4) . . ?
N3 C12 C11 123.6(4) . . ?
N3 C12 C14 116.8(4) . . ?
C11 C12 C14 119.5(4) . . ?
N3 C13 C10 122.5(4) . . ?
N4 C13 N3 120.5(4) . . ?
N4 C13 C10 117.0(4) . . ?
N5 C14 C12 177.2(7) . . ?
N6 C15 C11 177.4(6) . . ?
H16A C16 H16B 109.5 . . ?
H16A C16 H16C 109.5 . . ?
H16B C16 H16C 109.5 . . ?
C17 C16 H16A 109.5 . . ?
C17 C16 H16B 109.5 . . ?
C17 C16 H16C 109.5 . . ?
O7 C17 C16 108.1(6) . . ?
O7 C17 H17A 110.1 . . ?
O7 C17 H17B 110.1 . . ?
C16 C17 H17A 110.1 . . ?
C16 C17 H17B 110.1 . . ?
H17A C17 H17B 108.4 . . ?

loop_
_geom_bond_atom_site_label_1
_geom_bond_atom_site_label_2
_geom_bond_distance
_geom_bond_site_symmetry_2
_geom_bond_publ_flag
Se1 N4 1.796(4) . ?
Se1 N9 1.797(4) . ?
N1 C2 1.517(6) . ?
N1 C3 1.527(6) . ?
N1 C6 1.511(6) . ?
N1 C9 1.523(6) . ?
N2 C10 1.370(6) . ?
N2 C11 1.304(6) . ?
N3 C12 1.309(6) . ?
N3 C13 1.374(6) . ?
N4 C13 1.324(6) . ?
N5 C14 1.137(7) . ?
N6 C15 1.139(7) . ?
O7 C17 1.430(7) 2_656 ?
O7 C17 1.430(7) . ?
C1 H1A 0.9600 . ?
C1 H1B 0.9600 . ?
C1 H1C 0.9600 . ?
C1 C2 1.519(8) . ?
C2 H2A 0.9700 . ?
C2 H2B 0.9700 . ?
C3 H3A 0.9700 . ?
C3 H3B 0.9700 . ?
C3 C4 1.506(7) . ?
C4 H4A 0.9600 . ?
C4 H4B 0.9600 . ?
C4 H4C 0.9600 . ?
C5 H5A 0.9600 . ?
C5 H5B 0.9600 . ?
C5 H5C 0.9600 . ?
C5 C6 1.520(7) . ?
C6 H6A 0.9700 . ?
C6 H6B 0.9700 . ?
C9 H9A 0.9700 . ?
C9 H9B 0.9700 . ?
C9 C8 1.525(8) . ?
C8 H8A 0.9600 . ?
C8 H8B 0.9600 . ?
C8 H8C 0.9600 . ?
N9 C10 1.319(6) . ?
C10 C13 1.431(6) . ?
C11 C12 1.446(7) . ?
C11 C15 1.442(7) . ?
C12 C14 1.454(7) . ?
C16 H16A 0.9600 . ?
C16 H16B 0.9600 . ?
C16 H16C 0.9600 . ?
C16 C17 1.482(11) . ?
C17 H17A 0.9700 . ?
C17 H17B 0.9700 . ?

loop_
_geom_torsion_atom_site_label_1
_geom_torsion_atom_site_label_2
_geom_torsion_atom_site_label_3
_geom_torsion_atom_site_label_4
_geom_torsion
_geom_torsion_site_symmetry_1
_geom_torsion_site_symmetry_2
_geom_torsion_site_symmetry_3
_geom_torsion_site_symmetry_4
_geom_torsion_publ_flag
Se1 N4 C13 N3 -177.7(3) . . . . ?
Se1 N4 C13 C10 0.6(5) . . . . ?
Se1 N9 C10 N2 179.8(3) . . . . ?
Se1 N9 C10 C13 0.5(5) . . . . ?
N2 C10 C13 N3 -1.8(7) . . . . ?
N2 C10 C13 N4 180.0(4) . . . . ?
N2 C11 C12 N3 -2.2(7) . . . . ?
N2 C11 C12 C14 175.1(5) . . . . ?
N4 Se1 N9 C10 -0.1(3) . . . . ?
C2 N1 C3 C4 61.0(6) . . . . ?
C2 N1 C6 C5 -55.7(6) . . . . ?
C2 N1 C9 C8 -178.8(5) . . . . ?
C3 N1 C2 C1 65.9(5) . . . . ?
C3 N1 C6 C5 -176.9(4) . . . . ?
C3 N1 C9 C8 -58.2(6) . . . . ?
C6 N1 C2 C1 -52.7(5) . . . . ?
C6 N1 C3 C4 -177.6(5) . . . . ?
C6 N1 C9 C8 60.2(6) . . . . ?
C9 N1 C2 C1 -173.5(4) . . . . ?
C9 N1 C3 C4 -56.7(6) . . . . ?
C9 N1 C6 C5 62.1(5) . . . . ?
N9 Se1 N4 C13 -0.2(3) . . . . ?
N9 C10 C13 N3 177.5(4) . . . . ?
N9 C10 C13 N4 -0.7(6) . . . . ?
C10 N2 C11 C12 2.1(7) . . . . ?
C10 N2 C11 C15 179.4(4) . . . . ?
C11 N2 C10 N9 -179.5(4) . . . . ?
C11 N2 C10 C13 -0.2(6) . . . . ?
C12 N3 C13 N4 179.9(4) . . . . ?
C12 N3 C13 C10 1.7(6) . . . . ?
C13 N3 C12 C11 0.2(7) . . . . ?
C13 N3 C12 C14 -177.2(4) . . . . ?
C15 C11 C12 N3 -179.5(5) . . . . ?
C15 C11 C12 C14 -2.2(7) . . . . ?
C17 O7 C17 C16 174.8(6) 2_656 . . . ?
